data_7015798
loop_
_publ_author_name
'Chotima, Ratanon'
'Dale, Tim'
'Green, Michael'
'Hey, Thomas W.'
'McMullin, Claire L.'
'Nunns, Adam'
'Guy Orpen, A.'
'Shishkov, Igor V.'
'Wass, Duncan F.'
'Wingad, Richard L.'

_publ_section_title
;
 Cyclopropenylidene carbene ligands in palladium catalysed coupling
 reactions: carbene ligand rotation and application to the Stille
 reaction.
;
_journal_issue 19
_journal_name_full 'Dalton transactions (Cambridge, England : 2003)'
_journal_page_first 5316
_journal_page_last 5323
_journal_paper_doi 10.1039/c1dt10109a
_journal_volume 40
_journal_year 2011
_chemical_formula_moiety 'C17 H13 Cl2 N Pd'
_chemical_formula_sum 'C17 H13 Cl2 N Pd'
_chemical_formula_weight 408.58
_chemical_name_systematic
;
?
;
_space_group_IT_number 15
_symmetry_cell_setting monoclinic
_symmetry_space_group_name_Hall '-C 2yc'
_symmetry_space_group_name_H-M 'C 1 2/c 1'
_atom_sites_solution_hydrogens geom
_atom_sites_solution_primary direct
_atom_sites_solution_secondary difmap
_audit_creation_method SHELXL-97
_cell_angle_alpha 90.00
_cell_angle_beta 110.274(2)
_cell_angle_gamma 90.00
_cell_formula_units_Z 4
_cell_length_a 10.4687(4)
_cell_length_b 18.5853(7)
_cell_length_c 8.5376(4)
_cell_measurement_reflns_used 7711
_cell_measurement_temperature 120(2)
_cell_measurement_theta_max 27.48
_cell_measurement_theta_min 2.91
_cell_volume 1558.20(11)
_computing_cell_refinement
;
DENZO (Otwinowski & Minor, 1997) & COLLECT (Hooft, R.W.W., 1998)
Although determined using DirAx, the cell is refined in the HKL
package during data reduction
;
_computing_data_collection 'COLLECT (Hooft, R.W.W., 1998)'
_computing_data_reduction
;
DENZO (Otwinowski & Minor, 1997) & COLLECT (Hooft, R.W.W., 1998)
;
_computing_structure_refinement 'SHELXL-97 (Sheldrick, 1997)'
_computing_structure_solution 'SHELXS-97 (Sheldrick, 1990)'
_diffrn_ambient_temperature 120(2)
_diffrn_detector_area_resol_mean 9.091
_diffrn_measured_fraction_theta_full 0.992
_diffrn_measured_fraction_theta_max 0.992
_diffrn_measurement_device_type
;
Bruker-Nonius Roper CCD camera on \k-goniostat
;
_diffrn_measurement_method '\f & \w scans'
_diffrn_radiation_monochromator graphite
_diffrn_radiation_source 'Bruker-Nonius FR591 rotating anode'
_diffrn_radiation_type MoK\a
_diffrn_radiation_wavelength 0.71073
_diffrn_reflns_av_R_equivalents 0.0545
_diffrn_reflns_av_sigmaI/netI 0.0450
_diffrn_reflns_limit_h_max 13
_diffrn_reflns_limit_h_min -13
_diffrn_reflns_limit_k_max 24
_diffrn_reflns_limit_k_min -24
_diffrn_reflns_limit_l_max 11
_diffrn_reflns_limit_l_min -11
_diffrn_reflns_number 8623
_diffrn_reflns_theta_full 27.49
_diffrn_reflns_theta_max 27.49
_diffrn_reflns_theta_min 3.36
_exptl_absorpt_coefficient_mu 1.525
_exptl_absorpt_correction_T_max 0.970
_exptl_absorpt_correction_T_min 0.913
_exptl_absorpt_correction_type multi-scan
_exptl_absorpt_process_details 'SADABS 2007/2 (Sheldrick, G.M., 2007)'
_exptl_crystal_colour yellow
_exptl_crystal_density_diffrn 1.742
_exptl_crystal_density_method 'not measured'
_exptl_crystal_description 'cut plate'
_exptl_crystal_F_000 808
_exptl_crystal_size_max 0.07
_exptl_crystal_size_mid 0.05
_exptl_crystal_size_min 0.02
_refine_diff_density_max 0.579
_refine_diff_density_min -0.544
_refine_diff_density_rms 0.135
_refine_ls_extinction_method none
_refine_ls_goodness_of_fit_ref 1.141
_refine_ls_hydrogen_treatment constr
_refine_ls_matrix_type full
_refine_ls_number_parameters 99
_refine_ls_number_reflns 1776
_refine_ls_number_restraints 0
_refine_ls_restrained_S_all 1.141
_refine_ls_R_factor_all 0.0514
_refine_ls_R_factor_gt 0.0418
_refine_ls_shift/su_max 0.003
_refine_ls_shift/su_mean 0.000
_refine_ls_structure_factor_coef Fsqd
_refine_ls_weighting_details 'calc w=1/[\s^2^(Fo^2^)+(0.0000P)^2^+11.0143P] where P=(Fo^2^+2Fc^2^)/3'
_refine_ls_weighting_scheme calc
_refine_ls_wR_factor_gt 0.0789
_refine_ls_wR_factor_ref 0.0841
_reflns_number_gt 1562
_reflns_number_total 1776
_reflns_threshold_expression >2sigma(I)
_cod_data_source_file c1dt10109a.txt
_cod_data_source_block 10
_cod_original_sg_symbol_H-M 'C 2/c'
_cod_database_code 7015798

loop_
_symmetry_equiv_pos_as_xyz
'x, y, z'
'-x, y, -z+1/2'
'x+1/2, y+1/2, z'
'-x+1/2, y+1/2, -z+1/2'
'-x, -y, -z'
'x, -y, z-1/2'
'-x+1/2, -y+1/2, -z'
'x+1/2, -y+1/2, z-1/2'

loop_
_atom_site_label
_atom_site_type_symbol
_atom_site_fract_x
_atom_site_fract_y
_atom_site_fract_z
_atom_site_U_iso_or_equiv
_atom_site_adp_type
_atom_site_occupancy
_atom_site_symmetry_multiplicity
_atom_site_calc_flag
_atom_site_refinement_flags
_atom_site_disorder_assembly
_atom_site_disorder_group
Pd1 Pd 0.5000 0.64011(2) 0.7500 0.01633(13) Uani 1 2 d S . .
Cl1 Cl 0.69079(10) 0.64315(6) 0.98779(12) 0.0247(2) Uani 1 1 d . . .
N1 N 0.5000 0.5285(2) 0.7500 0.0232(10) Uani 1 2 d S . .
C1 C 0.5000 0.7435(3) 0.7500 0.0173(11) Uani 1 2 d S . .
C2 C 0.4715(4) 0.8079(2) 0.8101(5) 0.0179(8) Uani 1 1 d . . .
C3 C 0.4165(4) 0.8447(2) 0.9223(5) 0.0204(8) Uani 1 1 d . . .
C4 C 0.3834(4) 0.8053(2) 1.0411(5) 0.0226(8) Uani 1 1 d . . .
H4 H 0.3985 0.7548 1.0492 0.027 Uiso 1 1 calc R . .
C5 C 0.3289(4) 0.8388(2) 1.1473(5) 0.0288(10) Uani 1 1 d . . .
H5 H 0.3070 0.8115 1.2286 0.035 Uiso 1 1 calc R . .
C6 C 0.3057(4) 0.9125(2) 1.1361(5) 0.0279(9) Uani 1 1 d . . .
H6 H 0.2686 0.9357 1.2098 0.034 Uiso 1 1 calc R . .
C7 C 0.3375(4) 0.9522(2) 1.0155(5) 0.0240(9) Uani 1 1 d . . .
H7 H 0.3199 1.0025 1.0058 0.029 Uiso 1 1 calc R . .
C8 C 0.3936(4) 0.9194(2) 0.9111(5) 0.0234(8) Uani 1 1 d . . .
H8 H 0.4171 0.9470 0.8314 0.028 Uiso 1 1 calc R . .
C9 C 0.5000 0.4675(3) 0.7500 0.0205(11) Uani 1 2 d S . .
C10 C 0.5000 0.3895(3) 0.7500 0.0300(14) Uani 1 2 d S . .
H10A H 0.5068 0.3720 0.6449 0.045 Uiso 0.50 1 calc PR . .
H10B H 0.4153 0.3720 0.7613 0.045 Uiso 0.50 1 calc PR . .
H10C H 0.5779 0.3720 0.8438 0.045 Uiso 0.50 1 calc PR . .

loop_
_atom_site_aniso_label
_atom_site_aniso_U_11
_atom_site_aniso_U_22
_atom_site_aniso_U_33
_atom_site_aniso_U_23
_atom_site_aniso_U_13
_atom_site_aniso_U_12
Pd1 0.0168(2) 0.0146(2) 0.0184(2) 0.000 0.00715(16) 0.000
Cl1 0.0216(5) 0.0272(5) 0.0218(5) 0.0005(4) 0.0031(4) 0.0014(4)
N1 0.022(2) 0.016(2) 0.029(3) 0.000 0.006(2) 0.000
C1 0.007(2) 0.023(3) 0.019(3) 0.000 0.001(2) 0.000
C2 0.0170(18) 0.0167(18) 0.0173(18) -0.0006(15) 0.0025(15) -0.0020(15)
C3 0.0183(19) 0.022(2) 0.021(2) -0.0023(15) 0.0058(16) -0.0002(15)
C4 0.022(2) 0.020(2) 0.025(2) 0.0011(16) 0.0081(17) 0.0019(16)
C5 0.030(2) 0.032(2) 0.029(2) 0.0044(18) 0.016(2) -0.0039(19)
C6 0.023(2) 0.040(3) 0.025(2) -0.0092(18) 0.0133(18) -0.0044(19)
C7 0.022(2) 0.022(2) 0.028(2) -0.0054(16) 0.0089(17) 0.0030(17)
C8 0.024(2) 0.023(2) 0.024(2) -0.0014(17) 0.0075(17) -0.0017(17)
C9 0.016(3) 0.022(3) 0.025(3) 0.000 0.009(2) 0.000
C10 0.034(3) 0.017(3) 0.043(4) 0.000 0.018(3) 0.000

loop_
_atom_type_symbol
_atom_type_description
_atom_type_scat_dispersion_real
_atom_type_scat_dispersion_imag
_atom_type_scat_source
C C 0.0033 0.0016 'International Tables Vol C Tables 4.2.6.8 and 6.1.1.4'
H H 0.0000 0.0000 'International Tables Vol C Tables 4.2.6.8 and 6.1.1.4'
N N 0.0061 0.0033 'International Tables Vol C Tables 4.2.6.8 and 6.1.1.4'
Cl Cl 0.1484 0.1585 'International Tables Vol C Tables 4.2.6.8 and 6.1.1.4'
Pd Pd -0.9988 1.0072 'International Tables Vol C Tables 4.2.6.8 and 6.1.1.4'

loop_
_geom_angle_atom_site_label_1
_geom_angle_atom_site_label_2
_geom_angle_atom_site_label_3
_geom_angle
_geom_angle_site_symmetry_1
_geom_angle_site_symmetry_3
_geom_angle_publ_flag
C1 Pd1 N1 180.000(1) . . ?
C1 Pd1 Cl1 88.59(3) . 2_656 ?
N1 Pd1 Cl1 91.41(3) . 2_656 ?
C1 Pd1 Cl1 88.59(3) . . ?
N1 Pd1 Cl1 91.41(3) . . ?
Cl1 Pd1 Cl1 177.19(6) 2_656 . ?
C9 N1 Pd1 180.000(1) . . ?
C2 C1 C2 59.0(4) 2_656 . ?
C2 C1 Pd1 150.49(19) 2_656 . ?
C2 C1 Pd1 150.49(19) . . ?
C2 C2 C1 60.49(19) 2_656 . ?
C2 C2 C3 151.8(2) 2_656 . ?
C1 C2 C3 147.7(3) . . ?
C4 C3 C8 119.4(4) . . ?
C4 C3 C2 119.4(3) . . ?
C8 C3 C2 121.2(4) . . ?
C5 C4 C3 120.5(4) . . ?
C5 C4 H4 119.8 . . ?
C3 C4 H4 119.8 . . ?
C4 C5 C6 120.2(4) . . ?
C4 C5 H5 119.9 . . ?
C6 C5 H5 119.9 . . ?
C5 C6 C7 119.5(4) . . ?
C5 C6 H6 120.3 . . ?
C7 C6 H6 120.3 . . ?
C8 C7 C6 120.6(4) . . ?
C8 C7 H7 119.7 . . ?
C6 C7 H7 119.7 . . ?
C7 C8 C3 119.8(4) . . ?
C7 C8 H8 120.1 . . ?
C3 C8 H8 120.1 . . ?
N1 C9 C10 180.000(2) . . ?
C9 C10 H10A 109.5 . . ?
C9 C10 H10B 109.5 . . ?
H10A C10 H10B 109.5 . . ?
C9 C10 H10C 109.5 . . ?
H10A C10 H10C 109.5 . . ?
H10B C10 H10C 109.5 . . ?

loop_
_geom_bond_atom_site_label_1
_geom_bond_atom_site_label_2
_geom_bond_distance
_geom_bond_site_symmetry_2
_geom_bond_publ_flag
Pd1 C1 1.922(5) . ?
Pd1 N1 2.074(5) . ?
Pd1 Cl1 2.3030(9) 2_656 ?
Pd1 Cl1 2.3030(9) . ?
N1 C9 1.133(7) . ?
C1 C2 1.374(6) 2_656 ?
C1 C2 1.374(6) . ?
C2 C2 1.354(8) 2_656 ?
C2 C3 1.450(5) . ?
C3 C4 1.389(5) . ?
C3 C8 1.406(5) . ?
C4 C5 1.377(6) . ?
C4 H4 0.9500 . ?
C5 C6 1.387(6) . ?
C5 H5 0.9500 . ?
C6 C7 1.398(6) . ?
C6 H6 0.9500 . ?
C7 C8 1.369(6) . ?
C7 H7 0.9500 . ?
C8 H8 0.9500 . ?
C9 C10 1.449(8) . ?
C10 H10A 0.9800 . ?
C10 H10B 0.9800 . ?
C10 H10C 0.9800 . ?

loop_
_geom_torsion_atom_site_label_1
_geom_torsion_atom_site_label_2
_geom_torsion_atom_site_label_3
_geom_torsion_atom_site_label_4
_geom_torsion
_geom_torsion_site_symmetry_1
_geom_torsion_site_symmetry_2
_geom_torsion_site_symmetry_3
_geom_torsion_site_symmetry_4
_geom_torsion_publ_flag
Cl1 Pd1 C1 C2 -78.9(3) 2_656 . . 2_656 ?
Cl1 Pd1 C1 C2 101.1(3) . . . 2_656 ?
Cl1 Pd1 C1 C2 101.1(3) 2_656 . . . ?
Cl1 Pd1 C1 C2 -78.9(3) . . . . ?
Pd1 C1 C2 C2 180.001(3) . . . 2_656 ?
C2 C1 C2 C3 178.9(8) 2_656 . . . ?
Pd1 C1 C2 C3 -1.1(8) . . . . ?
C2 C2 C3 C4 -172.5(9) 2_656 . . . ?
C1 C2 C3 C4 9.4(8) . . . . ?
C2 C2 C3 C8 8.6(12) 2_656 . . . ?
C1 C2 C3 C8 -169.4(5) . . . . ?
C8 C3 C4 C5 -0.1(6) . . . . ?
C2 C3 C4 C5 -178.9(4) . . . . ?
C3 C4 C5 C6 0.3(6) . . . . ?
C4 C5 C6 C7 0.4(6) . . . . ?
C5 C6 C7 C8 -1.4(6) . . . . ?
C6 C7 C8 C3 1.6(6) . . . . ?
C4 C3 C8 C7 -0.9(6) . . . . ?
C2 C3 C8 C7 177.9(4) . . . . ?
